data_1536096
loop_
_publ_author_name
'Jayasekera, B.'
'Lo, A.Y.H.'
'Brock, S.L.'
'Schurko, R.W.'
'Nazri, G.A.'

_publ_section_title
;
 Structure-property correlations in solid solutions of (Cu I)8 P(12-x)
 As(x), 2.4 <= x <= 6.6
;
_journal_name_full 'Chemistry - A European Journal'
_journal_page_first 3762
_journal_page_last 3772
_journal_volume 11
_journal_year 2005
_chemical_formula_sum 'As3.3 Cu8 I8 P8.7'
_chemical_name_systematic '(Cu I)8 P8.7 As3.3'
_space_group_IT_number 14
_symmetry_space_group_name_Hall '-P 2ybc'
_symmetry_space_group_name_H-M 'P 1 21/c 1'
_cell_angle_alpha 90
_cell_angle_beta 115.75
_cell_angle_gamma 90
_cell_formula_units_Z 4
_cell_length_a 15.309
_cell_length_b 13.057
_cell_length_c 15.305
_cell_volume 2755.516
_citation_journal_id_ASTM CEUJED
_cod_data_source_file Jayasekera_CEUJED_2005_1699.cif
_cod_data_source_block As3.3Cu8I8P8.7
_cod_database_code 1536096

loop_
_symmetry_equiv_pos_as_xyz
x,y,z
-x,y+1/2,-z+1/2
-x,-y,-z
x,-y-1/2,z-1/2

loop_
_atom_site_label
_atom_site_type_symbol
_atom_site_fract_x
_atom_site_fract_y
_atom_site_fract_z
_atom_site_occupancy
_atom_site_U_iso_or_equiv
Cu12 Cu+1 0.3703 0.1644 0.1127 0.62 0.0
As8 As 0.1777 0.0333 0.8268 0.287 0.0
I2 I-1 0.44632 0.14758 0.3037 1 0.0
Cu15 Cu+1 0.1115 0.2174 0.1727 0.562 0.0
Cu17 Cu+1 0.139 0.174 0.893 0.04 0.0
As6 As 0.3182 0.1283 0.8621 0.167 0.0
Cu7 Cu+1 0.3577 0.0681 0.1246 0.18 0.0
P7 P 0.3832 0.0448 0.7673 0.38 0.0
Cu10 Cu+1 0.5839 0.2305 0.9277 0.645 0.0
I4 I-1 0.43187 0.16135 0.5641 1 0.0
I3 I-1 0.18905 0.1478 0.06189 1 0.0
As5 As 0.6276 0.1208 0.1855 0.203 0.0
As1 As 0.9799 0.1113 0.4449 0.172 0.0
P9 P 0.132 0.1206 0.6844 0.81 0.0
P12 P 0.5582 0.1122 0.0163 0.67 0.0
Cu11 Cu+1 0.5521 0.2406 0.2259 0.782 0.0
Cu16 Cu+1 0.532 0.219 0.473 0.078 0.0
As11 As 0.4104 0.0567 0.0154 0.318 0.0
As4 As 0.9837 0.052 0.5916 0.247 0.0
I6 I-1 0.66631 0.12099 0.83798 1 0.0
Cu1 Cu+1 0.0997 0.0364 0.9068 0.566 0.0
P11 P 0.4104 0.0567 0.0154 0.68 0.0
P3 P 0.8157 0.1242 0.3691 0.93 0.0
Cu13 Cu+1 0.2503 0.1626 0.5211 0.339 0.0
P5 P 0.6276 0.1208 0.1855 0.8 0.0
I1 I-1 0.69594 0.12657 0.5469 1 0.0
Cu2 Cu+1 0.064 0.2372 0.4183 0.818 0.0
Cu8 Cu+1 0.4827 0.1533 0.7517 0.164 0.0
P10 P 0.2293 0.0472 0.6165 0.56 0.0
As3 As 0.8157 0.1242 0.3691 0.072 0.0
P6 P 0.3182 0.1283 0.8621 0.83 0.0
Cu9 Cu+1 0.8727 0.0512 0.6394 0.467 0.0
I5 I-1 0.15978 0.13684 0.33703 1 0.0
Cu3 Cu+1 0.7702 0.2368 0.4481 0.846 0.0
P4 P 0.9837 0.052 0.5916 0.75 0.0
As10 As 0.2293 0.0472 0.6165 0.444 0.0
I8 I-1 0.93545 0.12775 0.81389 1 0.0
P2 P 0.7863 0.1306 0.215 0.75 0.0
Cu14 Cu+1 0.4952 0.0584 0.7231 0.205 0.0
Cu18 Cu+1 0.879 0.153 0.616 0.195 0.0
P1 P 0.9799 0.1113 0.4449 0.83 0.0
Cu4 Cu+1 0.8399 0.2423 0.6611 0.69 0.0
P8 P 0.1777 0.0333 0.8268 0.71 0.0
As2 As 0.7863 0.1306 0.215 0.254 0.0
As12 As 0.5582 0.1122 0.0163 0.328 0.0
Cu6 Cu+1 0.269 0.069 0.5007 0.195 0.0
As7 As 0.3832 0.0448 0.7673 0.617 0.0
Cu5 Cu+1 0.3304 0.2125 0.382 0.629 0.0
I7 I-1 0.92829 0.1654 0.07002 1 0.0
As9 As 0.132 0.1206 0.6844 0.193 0.0
